data_2235808
loop_
_publ_author_name
'Idemudia, Omoruyi G.'
'Hosten, Eric C.'

_publ_section_title
;
 Bis(4-benzoyl-3-methyl-1-phenyl-1<i>H</i>-pyrazol-5-olato-\k^2^<i>O</i>,<i>O</i>')bis(ethanol-\k<i>O</i>)cobalt(II)
;
_journal_coeditor_code GG2088
_journal_issue 8
_journal_name_full 'Acta Crystallographica Section E'
_journal_page_first m1107
_journal_page_last m1108
_journal_paper_doi 10.1107/S1600536812032837
_journal_volume 68
_journal_year 2012
_chemical_formula_iupac '[Co (C17 H13 N2 O2)2 (C2 H6 O)2]'
_chemical_formula_moiety 'C38 H38 Co N4 O6'
_chemical_formula_sum 'C38 H38 Co N4 O6'
_chemical_formula_weight 705.65
_chemical_melting_point 219
_chemical_name_common 'Uyi C24'
_chemical_name_systematic
;
Bis(4-benzoyl-3-methyl-1-phenyl-1<i>H</i>-pyrazol-5-olato-
\k^2^<i>O</i>,<i>O</i>')bis(ethanol-\k<i>O</i>)cobalt(II)
;
_space_group_crystal_system triclinic
_space_group_IT_number 2
_space_group_name_Hall '-P 1'
_space_group_name_H-M_alt 'P -1'
_symmetry_space_group_name_Hall '-P 1'
_symmetry_space_group_name_H-M 'P -1'
_atom_sites_solution_hydrogens geom
_atom_sites_solution_primary direct
_atom_sites_solution_secondary difmap
_cell_angle_alpha 89.2050(10)
_cell_angle_beta 87.6780(10)
_cell_angle_gamma 76.9970(10)
_cell_formula_units_Z 2
_cell_length_a 11.0484(3)
_cell_length_b 11.2282(3)
_cell_length_c 14.8425(4)
_cell_measurement_reflns_used 108
_cell_measurement_temperature 200(2)
_cell_measurement_theta_max 31.5149
_cell_measurement_theta_min 3.8265
_cell_volume 1792.56(8)
_computing_cell_refinement 'SAINT (Bruker, 2010)'
_computing_data_collection 'APEX2 (Bruker, 2010)'
_computing_data_reduction 'SAINT (Bruker, 2010)'
_computing_molecular_graphics 'ORTEP-3 (Farrugia, 1997)'
_computing_publication_material 'PLATON (Spek, 2009) and publCIF (Westrip, 2010)'
_computing_structure_refinement
;SHELXL97 (Sheldrick, 2008) and
<i>SHELXLE</i> (H\"ubschle <i>et al.</i>, 2011)
;
_computing_structure_solution 'SHELXS97 (Sheldrick, 2008)'
_diffrn_ambient_temperature 200(2)
_diffrn_detector_area_resol_mean 8.3333
_diffrn_measured_fraction_theta_full 0.993
_diffrn_measured_fraction_theta_max 0.993
_diffrn_measurement_device_type 'Bruker APEXII CCD'
_diffrn_measurement_method '\f and \w scans'
_diffrn_radiation_monochromator graphite
_diffrn_radiation_type MoK\a
_diffrn_radiation_wavelength 0.71073
_diffrn_reflns_av_R_equivalents 0.0152
_diffrn_reflns_av_sigmaI/netI 0.0146
_diffrn_reflns_limit_h_max 14
_diffrn_reflns_limit_h_min -14
_diffrn_reflns_limit_k_max 14
_diffrn_reflns_limit_k_min -14
_diffrn_reflns_limit_l_max 19
_diffrn_reflns_limit_l_min -19
_diffrn_reflns_number 32307
_diffrn_reflns_theta_full 28.34
_diffrn_reflns_theta_max 28.34
_diffrn_reflns_theta_min 2.30
_exptl_absorpt_coefficient_mu 0.529
_exptl_absorpt_correction_T_max 0.94
_exptl_absorpt_correction_T_min 0.84
_exptl_absorpt_correction_type numerical
_exptl_absorpt_process_details '(SADABS; Bruker, 2008)'
_exptl_crystal_colour orange
_exptl_crystal_density_diffrn 1.307
_exptl_crystal_density_method 'not measured'
_exptl_crystal_description block
_exptl_crystal_F_000 738
_exptl_crystal_size_max 0.49
_exptl_crystal_size_mid 0.36
_exptl_crystal_size_min 0.12
_refine_diff_density_max 0.512
_refine_diff_density_min -0.473
_refine_ls_extinction_method none
_refine_ls_goodness_of_fit_ref 1.024
_refine_ls_hydrogen_treatment constr
_refine_ls_matrix_type full
_refine_ls_number_parameters 471
_refine_ls_number_reflns 8869
_refine_ls_number_restraints 0
_refine_ls_restrained_S_all 1.024
_refine_ls_R_factor_all 0.0437
_refine_ls_R_factor_gt 0.0344
_refine_ls_shift/su_max 0.000
_refine_ls_shift/su_mean 0.000
_refine_ls_structure_factor_coef Fsqd
_refine_ls_weighting_details 'w=1/[\s^2^(Fo^2^)+(0.0422P)^2^+0.9543P] where P=(Fo^2^+2Fc^2^)/3'
_refine_ls_weighting_scheme calc
_refine_ls_wR_factor_gt 0.0867
_refine_ls_wR_factor_ref 0.0950
_reflns_number_gt 7482
_reflns_number_total 8869
_reflns_threshold_expression I>2\s(I)
_cod_data_source_file gg2088.cif
_cod_data_source_block I
_cod_database_code 2235808
_cod_database_fobs_code 2235808

loop_
_space_group_symop_operation_xyz
'x, y, z'
'-x, -y, -z'

loop_
_atom_site_type_symbol
_atom_site_label
_atom_site_fract_x
_atom_site_fract_y
_atom_site_fract_z
_atom_site_U_iso_or_equiv
_atom_site_adp_type
_atom_site_calc_flag
_atom_site_refinement_flags
_atom_site_occupancy
_atom_site_disorder_assembly
_atom_site_disorder_group
Co Co1 0 0 0.5 0.02644(7) Uani d S 1.0 . .
Co Co2 1.0 0.5 0 0.03026(8) Uani d S 1.0 . .
O O11 -0.06104(10) 0.16165(9) 0.56233(6) 0.0315(2) Uani d . 1.0 . .
O O12 0.11939(10) -0.05987(10) 0.60361(7) 0.0336(2) Uani d . 1.0 . .
O O13 0.14538(12) 0.06673(12) 0.43001(9) 0.0466(3) Uani d . 1.0 . .
H H13A 0.1259 0.1075 0.3864 0.060(7) Uiso d R 1.0 A .
O O21 1.07029(12) 0.34177(11) 0.06276(7) 0.0394(3) Uani d . 1.0 . .
O O22 0.87771(11) 0.54948(10) 0.11026(7) 0.0359(2) Uani d . 1.0 . .
O O23 0.87494(12) 0.41461(12) -0.06579(8) 0.0462(3) Uani d . 1.0 . .
H H23A 0.8985 0.369 -0.1143 0.062(7) Uiso d R 1.0 . .
N N11 -0.10305(11) 0.27443(11) 0.69400(8) 0.0280(2) Uani d . 1.0 . .
N N12 -0.05984(13) 0.26925(12) 0.78148(8) 0.0341(3) Uani d . 1.0 . .
N N21 1.11456(13) 0.22367(12) 0.19080(8) 0.0336(3) Uani d . 1.0 . .
N N22 1.07617(14) 0.22544(13) 0.28176(8) 0.0375(3) Uani d . 1.0 . .
C C11 -0.03970(13) 0.17640(12) 0.64384(9) 0.0252(3) Uani d . 1.0 . .
C C12 0.04931(14) 0.10603(13) 0.70179(9) 0.0279(3) Uani d . 1.0 . .
C C13 0.02963(15) 0.17038(14) 0.78577(9) 0.0335(3) Uani d . 1.0 . .
C C14 0.0899(2) 0.1371(2) 0.87390(11) 0.0562(6) Uani d . 1.0 . .
H H14A 0.0953 0.0502 0.8866 0.084 Uiso calc R 1.0 . .
H H14B 0.0402 0.1863 0.9221 0.084 Uiso calc R 1.0 . .
H H14C 0.1736 0.1531 0.8708 0.084 Uiso calc R 1.0 . .
C C15 0.13206(13) -0.00484(13) 0.67443(9) 0.0275(3) Uani d . 1.0 . .
C C21 1.05355(15) 0.32601(14) 0.14632(9) 0.0315(3) Uani d . 1.0 . .
C C22 0.97286(15) 0.39911(14) 0.21254(9) 0.0320(3) Uani d . 1.0 . .
C C23 0.99378(16) 0.32862(15) 0.29435(10) 0.0362(3) Uani d . 1.0 . .
C C24 0.9383(2) 0.35577(17) 0.38780(11) 0.0532(5) Uani d . 1.0 . .
H H24A 0.8479 0.3844 0.385 0.08 Uiso calc R 1.0 . .
H H24B 0.9732 0.4192 0.4147 0.08 Uiso calc R 1.0 . .
H H24C 0.9575 0.2814 0.4247 0.08 Uiso calc R 1.0 . .
C C25 0.88599(15) 0.50747(14) 0.18943(9) 0.0318(3) Uani d . 1.0 . .
C C26 0.7822(3) 0.3650(3) -0.01816(18) 0.0825(9) Uani d . 1.0 . .
H H26A 0.7871 0.2809 -0.0395 0.099 Uiso calc R 1.0 . .
H H26B 0.7993 0.3604 0.0469 0.099 Uiso calc R 1.0 . .
C C27 0.6610(3) 0.4357(5) -0.0300(4) 0.155(2) Uani d . 1.0 . .
H H27A 0.6598 0.5222 -0.0209 0.232 Uiso calc R 1.0 . .
H H27B 0.6032 0.4099 0.0139 0.232 Uiso calc R 1.0 . .
H H27C 0.6357 0.424 -0.0912 0.232 Uiso calc R 1.0 . .
C C111 -0.19608(13) 0.37569(13) 0.66632(10) 0.0286(3) Uani d . 1.0 . .
C C112 -0.25930(15) 0.37105(15) 0.58784(11) 0.0371(3) Uani d . 1.0 . .
H H112 -0.2418 0.2989 0.5524 0.045 Uiso calc R 1.0 . .
C C113 -0.34801(17) 0.47218(18) 0.56156(13) 0.0481(4) Uani d . 1.0 . .
H H113 -0.39 0.4693 0.5073 0.058 Uiso calc R 1.0 . .
C C114 -0.37636(19) 0.57684(18) 0.61289(15) 0.0535(5) Uani d . 1.0 . .
H H114 -0.4389 0.6449 0.5952 0.064 Uiso calc R 1.0 . .
C C115 -0.3129(2) 0.58125(18) 0.68994(16) 0.0578(5) Uani d . 1.0 . .
H H115 -0.3311 0.6535 0.7252 0.069 Uiso calc R 1.0 . .
C C116 -0.22273(18) 0.48182(16) 0.71716(13) 0.0463(4) Uani d . 1.0 . .
H H116 -0.1793 0.4863 0.7705 0.056 Uiso calc R 1.0 . .
C C121 0.24248(14) -0.06123(14) 0.72766(9) 0.0309(3) Uani d . 1.0 . .
C C122 0.2658(2) -0.18464(17) 0.74798(15) 0.0533(5) Uani d . 1.0 . .
H H122 0.2096 -0.2321 0.7307 0.064 Uiso calc R 1.0 . .
C C123 0.3715(2) -0.2392(2) 0.79362(18) 0.0699(7) Uani d . 1.0 . .
H H123 0.3862 -0.3235 0.8089 0.084 Uiso calc R 1.0 . .
C C124 0.45441(19) -0.1725(2) 0.81670(14) 0.0581(5) Uani d . 1.0 . .
H H124 0.5263 -0.2104 0.8481 0.07 Uiso calc R 1.0 . .
C C125 0.43434(17) -0.0511(2) 0.79472(13) 0.0521(5) Uani d . 1.0 . .
H H125 0.4936 -0.0055 0.8094 0.063 Uiso calc R 1.0 . .
C C126 0.32726(17) 0.00593(17) 0.75092(12) 0.0428(4) Uani d . 1.0 . .
H H12A 0.3125 0.0907 0.737 0.051 Uiso calc R 1.0 . .
C C211 1.19389(14) 0.11779(14) 0.15297(10) 0.0318(3) Uani d . 1.0 . .
C C212 1.26245(15) 0.12585(17) 0.07298(10) 0.0382(3) Uani d . 1.0 . .
H H212 1.2579 0.2026 0.044 0.046 Uiso calc R 1.0 . .
C C213 1.33730(16) 0.02042(19) 0.03630(12) 0.0463(4) Uani d . 1.0 . .
H H213 1.3826 0.0252 -0.0189 0.056 Uiso calc R 1.0 . .
C C214 1.34711(18) -0.09108(19) 0.07852(14) 0.0516(5) Uani d . 1.0 . .
H H214 1.3995 -0.1624 0.053 0.062 Uiso calc R 1.0 . .
C C215 1.28032(19) -0.09846(17) 0.15823(15) 0.0514(5) Uani d . 1.0 . .
H H215 1.2875 -0.1751 0.1879 0.062 Uiso calc R 1.0 . .
C C216 1.20287(17) 0.00521(16) 0.19519(12) 0.0418(4) Uani d . 1.0 . .
H H216 1.1559 -0.0008 0.2494 0.05 Uiso calc R 1.0 . .
C C221 0.79264(16) 0.57662(15) 0.25689(10) 0.0375(3) Uani d . 1.0 . .
C C222 0.66813(19) 0.5958(2) 0.23946(14) 0.0560(5) Uani d . 1.0 . .
H H222 0.6429 0.5648 0.1858 0.067 Uiso calc R 1.0 . .
C C223 0.5791(2) 0.6608(3) 0.30081(18) 0.0757(8) Uani d . 1.0 . .
H H223 0.4931 0.6719 0.2901 0.091 Uiso calc R 1.0 . .
C C224 0.6170(3) 0.7090(2) 0.37703(16) 0.0757(8) Uani d . 1.0 . .
H H224 0.5565 0.7535 0.4187 0.091 Uiso calc R 1.0 . .
C C225 0.7401(3) 0.69350(19) 0.39334(14) 0.0635(6) Uani d . 1.0 . .
H H225 0.765 0.7285 0.4455 0.076 Uiso calc R 1.0 . .
C C226 0.8290(2) 0.62677(16) 0.33398(11) 0.0459(4) Uani d . 1.0 . .
H H226 0.9147 0.6151 0.3458 0.055 Uiso calc R 1.0 . .
C C16A 0.2742(3) -0.0041(4) 0.4279(2) 0.0533(9) Uani d P 0.757(7) A 1
H H16A 0.2836 -0.0705 0.3832 0.064 Uiso calc PR 0.757(7) A 1
H H16B 0.2927 -0.0424 0.4878 0.064 Uiso calc PR 0.757(7) A 1
C C17A 0.3656(3) 0.0719(3) 0.4045(2) 0.0640(10) Uani d P 0.757(7) A 1
H H17A 0.45 0.0206 0.4048 0.096 Uiso calc PR 0.757(7) A 1
H H17B 0.3573 0.1374 0.4488 0.096 Uiso calc PR 0.757(7) A 1
H H17C 0.3496 0.1078 0.3443 0.096 Uiso calc PR 0.757(7) A 1
C C16B 0.2583(12) 0.0716(13) 0.4401(8) 0.070(4) Uani d P 0.243(7) A 2
H H16C 0.2663 0.1027 0.5012 0.084 Uiso calc PR 0.243(7) A 2
H H16D 0.2814 0.1302 0.3958 0.084 Uiso calc PR 0.243(7) A 2
C C17B 0.3450(12) -0.0480(17) 0.4284(10) 0.106(6) Uani d P 0.243(7) A 2
H H17D 0.3669 -0.062 0.3642 0.159 Uiso calc PR 0.243(7) A 2
H H17E 0.3053 -0.1125 0.4519 0.159 Uiso calc PR 0.243(7) A 2
H H17F 0.4204 -0.0493 0.4614 0.159 Uiso calc PR 0.243(7) A 2

loop_
_atom_site_aniso_label
_atom_site_aniso_U_11
_atom_site_aniso_U_22
_atom_site_aniso_U_33
_atom_site_aniso_U_12
_atom_site_aniso_U_13
_atom_site_aniso_U_23
Co1 0.03579(15) 0.02519(13) 0.01517(12) 0.00070(10) -0.00458(10) -0.00412(9)
Co2 0.04097(16) 0.03298(15) 0.01484(12) -0.00448(12) 0.00239(10) -0.00391(10)
O11 0.0441(6) 0.0282(5) 0.0180(4) 0.0022(4) -0.0068(4) -0.0049(4)
O12 0.0445(6) 0.0306(5) 0.0216(5) 0.0021(4) -0.0091(4) -0.0060(4)
O13 0.0443(7) 0.0425(7) 0.0467(7) 0.0012(5) 0.0090(5) 0.0110(6)
O21 0.0552(7) 0.0384(6) 0.0188(5) 0.0007(5) 0.0073(4) -0.0016(4)
O22 0.0456(6) 0.0379(6) 0.0209(5) -0.0031(5) 0.0045(4) -0.0029(4)
O23 0.0487(7) 0.0593(8) 0.0324(6) -0.0162(6) 0.0078(5) -0.0235(5)
N11 0.0322(6) 0.0298(6) 0.0199(5) -0.0019(5) -0.0034(4) -0.0068(4)
N12 0.0400(7) 0.0393(7) 0.0200(5) -0.0013(6) -0.0062(5) -0.0098(5)
N21 0.0415(7) 0.0373(7) 0.0195(5) -0.0049(6) 0.0052(5) -0.0018(5)
N22 0.0508(8) 0.0387(7) 0.0205(6) -0.0065(6) 0.0079(5) -0.0001(5)
C11 0.0298(7) 0.0255(6) 0.0196(6) -0.0045(5) -0.0013(5) -0.0041(5)
C12 0.0329(7) 0.0309(7) 0.0186(6) -0.0038(6) -0.0047(5) -0.0045(5)
C13 0.0380(8) 0.0381(8) 0.0218(6) -0.0018(6) -0.0063(6) -0.0079(6)
C14 0.0680(13) 0.0625(12) 0.0253(8) 0.0159(10) -0.0182(8) -0.0149(8)
C15 0.0324(7) 0.0293(7) 0.0199(6) -0.0046(5) -0.0042(5) -0.0005(5)
C21 0.0389(8) 0.0337(7) 0.0217(6) -0.0081(6) 0.0035(5) -0.0028(5)
C22 0.0426(8) 0.0335(7) 0.0200(6) -0.0094(6) 0.0062(6) -0.0035(5)
C23 0.0493(9) 0.0364(8) 0.0220(7) -0.0093(7) 0.0072(6) -0.0013(6)
C24 0.0847(15) 0.0415(9) 0.0252(8) -0.0007(9) 0.0183(8) 0.0016(7)
C25 0.0412(8) 0.0339(7) 0.0211(6) -0.0108(6) 0.0052(6) -0.0051(5)
C26 0.0781(17) 0.118(2) 0.0662(15) -0.0562(17) 0.0244(13) -0.0505(15)
C27 0.066(2) 0.212(6) 0.173(5) -0.009(3) 0.028(3) -0.017(4)
C111 0.0271(7) 0.0295(7) 0.0274(7) -0.0031(5) 0.0015(5) -0.0030(5)
C112 0.0369(8) 0.0387(8) 0.0316(7) 0.0007(7) -0.0040(6) -0.0059(6)
C113 0.0428(10) 0.0523(11) 0.0417(9) 0.0066(8) -0.0103(7) -0.0007(8)
C114 0.0479(11) 0.0429(10) 0.0596(12) 0.0119(8) -0.0060(9) 0.0010(8)
C115 0.0609(13) 0.0366(9) 0.0669(13) 0.0100(9) -0.0095(10) -0.0157(9)
C116 0.0484(10) 0.0384(9) 0.0476(10) 0.0022(7) -0.0113(8) -0.0150(7)
C121 0.0332(7) 0.0337(7) 0.0232(6) -0.0008(6) -0.0048(5) -0.0050(5)
C122 0.0572(12) 0.0383(9) 0.0645(12) -0.0062(8) -0.0304(10) 0.0048(8)
C123 0.0739(15) 0.0438(11) 0.0865(17) 0.0045(10) -0.0421(13) 0.0066(11)
C124 0.0432(10) 0.0688(14) 0.0531(11) 0.0107(9) -0.0203(9) -0.0118(10)
C125 0.0369(9) 0.0748(14) 0.0462(10) -0.0138(9) -0.0103(8) -0.0100(9)
C126 0.0444(9) 0.0461(10) 0.0392(9) -0.0117(8) -0.0092(7) -0.0016(7)
C211 0.0302(7) 0.0381(8) 0.0268(7) -0.0072(6) 0.0002(5) -0.0065(6)
C212 0.0333(8) 0.0508(10) 0.0278(7) -0.0039(7) -0.0001(6) -0.0014(6)
C213 0.0337(8) 0.0670(12) 0.0339(8) -0.0023(8) 0.0031(6) -0.0119(8)
C214 0.0435(10) 0.0516(11) 0.0573(11) -0.0056(8) 0.0050(8) -0.0246(9)
C215 0.0536(11) 0.0357(9) 0.0656(12) -0.0125(8) 0.0071(9) -0.0110(8)
C216 0.0468(10) 0.0374(9) 0.0424(9) -0.0138(7) 0.0093(7) -0.0062(7)
C221 0.0493(9) 0.0329(8) 0.0263(7) -0.0035(7) 0.0128(6) 0.0001(6)
C222 0.0509(11) 0.0668(13) 0.0429(10) 0.0005(10) 0.0082(8) 0.0024(9)
C223 0.0549(13) 0.0874(18) 0.0668(15) 0.0166(12) 0.0210(11) 0.0144(13)
C224 0.095(2) 0.0621(14) 0.0505(13) 0.0167(13) 0.0379(13) 0.0018(10)
C225 0.0972(18) 0.0469(11) 0.0376(10) -0.0019(11) 0.0259(11) -0.0102(8)
C226 0.0682(12) 0.0375(9) 0.0301(8) -0.0107(8) 0.0154(8) -0.0065(6)
C16A 0.0383(16) 0.055(2) 0.0609(17) 0.0003(14) 0.0033(12) 0.0128(14)
C17A 0.0478(17) 0.072(2) 0.073(2) -0.0154(14) 0.0098(14) -0.0167(16)
C16B 0.083(8) 0.059(7) 0.083(7) -0.043(6) -0.025(6) 0.007(6)
C17B 0.047(7) 0.152(15) 0.098(10) 0.022(8) -0.013(6) 0.011(9)

loop_
_atom_type_symbol
_atom_type_description
_atom_type_scat_dispersion_real
_atom_type_scat_dispersion_imag
_atom_type_scat_source
C C 0.0033 0.0016 'International Tables Vol C Tables 4.2.6.8 and 6.1.1.4'
H H 0.0000 0.0000 'International Tables Vol C Tables 4.2.6.8 and 6.1.1.4'
Co Co 0.3494 0.9721 'International Tables Vol C Tables 4.2.6.8 and 6.1.1.4'
N N 0.0061 0.0033 'International Tables Vol C Tables 4.2.6.8 and 6.1.1.4'
O O 0.0106 0.0060 'International Tables Vol C Tables 4.2.6.8 and 6.1.1.4'

loop_
_geom_angle_atom_site_label_1
_geom_angle_atom_site_label_2
_geom_angle_atom_site_label_3
_geom_angle_site_symmetry_1
_geom_angle_site_symmetry_3
_geom_angle
O11 Co1 O11 . 2_556 180.0
O11 Co1 O12 . . 90.12(4)
O11 Co1 O12 2_556 . 89.88(4)
O11 Co1 O12 . 2_556 89.88(4)
O11 Co1 O12 2_556 2_556 90.12(4)
O12 Co1 O12 . 2_556 180.0
O11 Co1 O13 . . 90.93(5)
O11 Co1 O13 2_556 . 89.07(5)
O12 Co1 O13 . . 89.14(5)
O12 Co1 O13 2_556 . 90.86(5)
O11 Co1 O13 . 2_556 89.07(5)
O11 Co1 O13 2_556 2_556 90.93(5)
O12 Co1 O13 . 2_556 90.86(5)
O12 Co1 O13 2_556 2_556 89.14(5)
O13 Co1 O13 . 2_556 180.0
O21 Co2 O21 . 2_765 180.0
O21 Co2 O22 . . 88.73(4)
O21 Co2 O22 2_765 . 91.27(4)
O21 Co2 O22 . 2_765 91.27(4)
O21 Co2 O22 2_765 2_765 88.73(4)
O22 Co2 O22 . 2_765 179.9980(10)
O21 Co2 O23 . . 89.54(5)
O21 Co2 O23 2_765 . 90.46(5)
O22 Co2 O23 . . 92.76(4)
O22 Co2 O23 2_765 . 87.24(4)
O21 Co2 O23 . 2_765 90.46(5)
O21 Co2 O23 2_765 2_765 89.54(5)
O22 Co2 O23 . 2_765 87.24(4)
O22 Co2 O23 2_765 2_765 92.76(4)
O23 Co2 O23 . 2_765 180.0
C11 O11 Co1 . . 121.85(9)
C15 O12 Co1 . . 128.43(9)
C16B O13 Co1 . . 139.3(5)
C16A O13 Co1 . . 121.07(15)
C16B O13 H13A . . 104.2
C16A O13 H13A . . 115.2
Co1 O13 H13A . . 116.1
C21 O21 Co2 . . 122.73(10)
C25 O22 Co2 . . 128.58(10)
C26 O23 Co2 . . 122.93(12)
C26 O23 H23A . . 106.9
Co2 O23 H23A . . 121.5
C11 N11 N12 . . 111.13(11)
C11 N11 C111 . . 128.62(11)
N12 N11 C111 . . 120.16(11)
C13 N12 N11 . . 106.47(11)
C21 N21 N22 . . 111.42(12)
C21 N21 C211 . . 127.65(12)
N22 N21 C211 . . 120.37(12)
C23 N22 N21 . . 106.32(12)
O11 C11 N11 . . 122.94(12)
O11 C11 C12 . . 131.05(13)
N11 C11 C12 . . 105.98(11)
C15 C12 C11 . . 122.89(12)
C15 C12 C13 . . 132.25(13)
C11 C12 C13 . . 104.83(12)
N12 C13 C12 . . 111.57(12)
N12 C13 C14 . . 118.60(13)
C12 C13 C14 . . 129.73(14)
C13 C14 H14A . . 109.5
C13 C14 H14B . . 109.5
H14A C14 H14B . . 109.5
C13 C14 H14C . . 109.5
H14A C14 H14C . . 109.5
H14B C14 H14C . . 109.5
O12 C15 C12 . . 122.74(12)
O12 C15 C121 . . 115.73(13)
C12 C15 C121 . . 121.50(12)
O21 C21 N21 . . 122.37(13)
O21 C21 C22 . . 131.49(15)
N21 C21 C22 . . 106.11(12)
C25 C22 C21 . . 122.18(13)
C25 C22 C23 . . 133.13(14)
C21 C22 C23 . . 104.25(13)
N22 C23 C22 . . 111.88(13)
N22 C23 C24 . . 117.70(14)
C22 C23 C24 . . 130.42(15)
C23 C24 H24A . . 109.5
C23 C24 H24B . . 109.5
H24A C24 H24B . . 109.5
C23 C24 H24C . . 109.5
H24A C24 H24C . . 109.5
H24B C24 H24C . . 109.5
O22 C25 C22 . . 122.65(13)
O22 C25 C221 . . 115.15(14)
C22 C25 C221 . . 122.12(13)
C27 C26 O23 . . 112.4(3)
C27 C26 H26A . . 109.1
O23 C26 H26A . . 109.1
C27 C26 H26B . . 109.1
O23 C26 H26B . . 109.1
H26A C26 H26B . . 107.9
C26 C27 H27A . . 109.5
C26 C27 H27B . . 109.5
H27A C27 H27B . . 109.5
C26 C27 H27C . . 109.5
H27A C27 H27C . . 109.5
H27B C27 H27C . . 109.5
C116 C111 C112 . . 119.39(15)
C116 C111 N11 . . 119.69(14)
C112 C111 N11 . . 120.91(13)
C113 C112 C111 . . 119.63(15)
C113 C112 H112 . . 120.2
C111 C112 H112 . . 120.2
C114 C113 C112 . . 121.06(17)
C114 C113 H113 . . 119.5
C112 C113 H113 . . 119.5
C115 C114 C113 . . 119.04(17)
C115 C114 H114 . . 120.5
C113 C114 H114 . . 120.5
C114 C115 C116 . . 121.02(18)
C114 C115 H115 . . 119.5
C116 C115 H115 . . 119.5
C115 C116 C111 . . 119.84(17)
C115 C116 H116 . . 120.1
C111 C116 H116 . . 120.1
C122 C121 C126 . . 119.27(15)
C122 C121 C15 . . 119.56(14)
C126 C121 C15 . . 120.97(14)
C121 C122 C123 . . 120.02(19)
C121 C122 H122 . . 120.0
C123 C122 H122 . . 120.0
C124 C123 C122 . . 120.4(2)
C124 C123 H123 . . 119.8
C122 C123 H123 . . 119.8
C123 C124 C125 . . 120.19(18)
C123 C124 H124 . . 119.9
C125 C124 H124 . . 119.9
C124 C125 C126 . . 120.19(18)
C124 C125 H125 . . 119.9
C126 C125 H125 . . 119.9
C121 C126 C125 . . 119.86(18)
C121 C126 H12A . . 120.1
C125 C126 H12A . . 120.1
C216 C211 C212 . . 119.73(15)
C216 C211 N21 . . 119.95(14)
C212 C211 N21 . . 120.32(14)
C213 C212 C211 . . 119.18(17)
C213 C212 H212 . . 120.4
C211 C212 H212 . . 120.4
C214 C213 C212 . . 121.13(17)
C214 C213 H213 . . 119.4
C212 C213 H213 . . 119.4
C213 C214 C215 . . 119.52(17)
C213 C214 H214 . . 120.2
C215 C214 H214 . . 120.2
C214 C215 C216 . . 120.40(19)
C214 C215 H215 . . 119.8
C216 C215 H215 . . 119.8
C215 C216 C211 . . 120.02(16)
C215 C216 H216 . . 120.0
C211 C216 H216 . . 120.0
C222 C221 C226 . . 119.56(17)
C222 C221 C25 . . 118.70(16)
C226 C221 C25 . . 121.67(16)
C221 C222 C223 . . 119.9(2)
C221 C222 H222 . . 120.0
C223 C222 H222 . . 120.0
C224 C223 C222 . . 119.5(2)
C224 C223 H223 . . 120.2
C222 C223 H223 . . 120.2
C225 C224 C223 . . 120.8(2)
C225 C224 H224 . . 119.6
C223 C224 H224 . . 119.6
C224 C225 C226 . . 120.0(2)
C224 C225 H225 . . 120.0
C226 C225 H225 . . 120.0
C225 C226 C221 . . 120.1(2)
C225 C226 H226 . . 120.0
C221 C226 H226 . . 120.0
O13 C16A C17A . . 112.7(3)
O13 C16A H16A . . 109.1
C17A C16A H16A . . 109.1
O13 C16A H16B . . 109.1
C17A C16A H16B . . 109.1
H16A C16A H16B . . 107.8
O13 C16B C17B . . 112.6(11)
O13 C16B H16C . . 109.1
C17B C16B H16C . . 109.1
O13 C16B H16D . . 109.1
C17B C16B H16D . . 109.1
H16C C16B H16D . . 107.8
C16B C17B H17D . . 109.5
C16B C17B H17E . . 109.5
H17D C17B H17E . . 109.5
C16B C17B H17F . . 109.5
H17D C17B H17F . . 109.5
H17E C17B H17F . . 109.5

loop_
_geom_bond_atom_site_label_1
_geom_bond_atom_site_label_2
_geom_bond_site_symmetry_2
_geom_bond_distance
Co1 O11 . 2.0125(10)
Co1 O11 2_556 2.0125(10)
Co1 O12 . 2.0721(10)
Co1 O12 2_556 2.0721(10)
Co1 O13 . 2.1460(12)
Co1 O13 2_556 2.1461(12)
Co2 O21 . 2.0047(11)
Co2 O21 2_765 2.0047(11)
Co2 O22 . 2.0786(10)
Co2 O22 2_765 2.0786(10)
Co2 O23 . 2.1245(12)
Co2 O23 2_765 2.1245(12)
O11 C11 . 1.2622(16)
O12 C15 . 1.2550(16)
O13 C16B . 1.276(11)
O13 C16A . 1.465(3)
O13 H13A . 0.7956
O21 C21 . 1.2624(17)
O22 C25 . 1.2593(18)
O23 C26 . 1.431(3)
O23 H23A . 0.8858
N11 C11 . 1.3746(17)
N11 N12 . 1.3974(16)
N11 C111 . 1.4189(18)
N12 C13 . 1.313(2)
N21 C21 . 1.370(2)
N21 N22 . 1.3976(16)
N21 C211 . 1.4165(19)
N22 C23 . 1.313(2)
C11 C12 . 1.4252(19)
C12 C15 . 1.422(2)
C12 C13 . 1.4336(18)
C13 C14 . 1.496(2)
C14 H14A . 0.98
C14 H14B . 0.98
C14 H14C . 0.98
C15 C121 . 1.4934(19)
C21 C22 . 1.434(2)
C22 C25 . 1.417(2)
C22 C23 . 1.438(2)
C23 C24 . 1.500(2)
C24 H24A . 0.98
C24 H24B . 0.98
C24 H24C . 0.98
C25 C221 . 1.499(2)
C26 C27 . 1.411(5)
C26 H26A . 0.99
C26 H26B . 0.99
C27 H27A . 0.98
C27 H27B . 0.98
C27 H27C . 0.98
C111 C116 . 1.387(2)
C111 C112 . 1.390(2)
C112 C113 . 1.386(2)
C112 H112 . 0.95
C113 C114 . 1.378(3)
C113 H113 . 0.95
C114 C115 . 1.372(3)
C114 H114 . 0.95
C115 C116 . 1.387(3)
C115 H115 . 0.95
C116 H116 . 0.95
C121 C122 . 1.382(2)
C121 C126 . 1.384(2)
C122 C123 . 1.389(3)
C122 H122 . 0.95
C123 C124 . 1.363(3)
C123 H123 . 0.95
C124 C125 . 1.368(3)
C124 H124 . 0.95
C125 C126 . 1.394(3)
C125 H125 . 0.95
C126 H12A . 0.95
C211 C216 . 1.388(2)
C211 C212 . 1.395(2)
C212 C213 . 1.386(2)
C212 H212 . 0.95
C213 C214 . 1.376(3)
C213 H213 . 0.95
C214 C215 . 1.380(3)
C214 H214 . 0.95
C215 C216 . 1.385(2)
C215 H215 . 0.95
C216 H216 . 0.95
C221 C222 . 1.378(3)
C221 C226 . 1.394(2)
C222 C223 . 1.397(3)
C222 H222 . 0.95
C223 C224 . 1.380(4)
C223 H223 . 0.95
C224 C225 . 1.363(4)
C224 H224 . 0.95
C225 C226 . 1.385(3)
C225 H225 . 0.95
C226 H226 . 0.95
C16A C17A . 1.491(5)
C16A H16A . 0.99
C16A H16B . 0.99
C17A H17A . 0.98
C17A H17B . 0.98
C17A H17C . 0.98
C16B C17B . 1.47(2)
C16B H16C . 0.99
C16B H16D . 0.99
C17B H17D . 0.98
C17B H17E . 0.98
C17B H17F . 0.98

loop_
_geom_hbond_atom_site_label_D
_geom_hbond_atom_site_label_H
_geom_hbond_atom_site_label_A
_geom_hbond_site_symmetry_A
_geom_hbond_distance_DH
_geom_hbond_distance_HA
_geom_hbond_distance_DA
_geom_hbond_angle_DHA
_geom_hbond_publ_flag
O13 H13A N22 1_455 0.80 2.04 2.8314(18) 175 yes
O23 H23A N12 1_654 0.89 1.90 2.7862(16) 177 yes
C16A H16B O12 . 0.99 2.56 3.192(3) 122 yes
C24 H24C O11 1_655 0.98 2.46 3.361(2) 154 yes
C112 H112 O11 . 0.95 2.24 2.8478(19) 121 yes
C116 H116 O23 1_456 0.95 2.60 3.458(2) 151 yes
C116 H116 N12 . 0.95 2.50 2.827(2) 100 yes
C212 H212 O21 . 0.95 2.31 2.848(2) 115 yes

loop_
_geom_torsion_atom_site_label_1
_geom_torsion_atom_site_label_2
_geom_torsion_atom_site_label_3
_geom_torsion_atom_site_label_4
_geom_torsion_site_symmetry_1
_geom_torsion
O12 Co1 O11 C11 . -14.75(12)
O12 Co1 O11 C11 2_556 165.25(12)
O13 Co1 O11 C11 . -103.89(12)
O13 Co1 O11 C11 2_556 76.11(12)
O11 Co1 O12 C15 . 2.27(13)
O11 Co1 O12 C15 2_556 -177.73(13)
O13 Co1 O12 C15 . 93.20(13)
O13 Co1 O12 C15 2_556 -86.80(13)
O11 Co1 O13 C16B . 90.8(10)
O11 Co1 O13 C16B 2_556 -89.2(10)
O12 Co1 O13 C16B . 0.7(10)
O12 Co1 O13 C16B 2_556 -179.3(10)
O11 Co1 O13 C16A . 131.2(2)
O11 Co1 O13 C16A 2_556 -48.8(2)
O12 Co1 O13 C16A . 41.1(2)
O12 Co1 O13 C16A 2_556 -138.9(2)
O22 Co2 O21 C21 . -17.43(13)
O22 Co2 O21 C21 2_765 162.58(13)
O23 Co2 O21 C21 . -110.20(13)
O23 Co2 O21 C21 2_765 69.80(13)
O21 Co2 O22 C25 . 19.90(13)
O21 Co2 O22 C25 2_765 -160.10(13)
O23 Co2 O22 C25 . 109.38(13)
O23 Co2 O22 C25 2_765 -70.62(13)
O21 Co2 O23 C26 . 62.54(19)
O21 Co2 O23 C26 2_765 -117.46(19)
O22 Co2 O23 C26 . -26.17(19)
O22 Co2 O23 C26 2_765 153.83(19)
C11 N11 N12 C13 . 0.52(17)
C111 N11 N12 C13 . -176.35(14)
C21 N21 N22 C23 . -1.08(18)
C211 N21 N22 C23 . -173.12(14)
Co1 O11 C11 N11 . -164.27(10)
Co1 O11 C11 C12 . 17.8(2)
N12 N11 C11 O11 . -179.12(13)
C111 N11 C11 O11 . -2.6(2)
N12 N11 C11 C12 . -0.73(16)
C111 N11 C11 C12 . 175.81(14)
O11 C11 C12 C15 . -2.9(3)
N11 C11 C12 C15 . 178.94(13)
O11 C11 C12 C13 . 178.84(16)
N11 C11 C12 C13 . 0.64(16)
N11 N12 C13 C12 . -0.09(18)
N11 N12 C13 C14 . -176.89(16)
C15 C12 C13 N12 . -178.42(16)
C11 C12 C13 N12 . -0.35(18)
C15 C12 C13 C14 . -2.1(3)
C11 C12 C13 C14 . 176.00(19)
Co1 O12 C15 C12 . 9.8(2)
Co1 O12 C15 C121 . -168.49(10)
C11 C12 C15 O12 . -12.5(2)
C13 C12 C15 O12 . 165.27(16)
C11 C12 C15 C121 . 165.69(14)
C13 C12 C15 C121 . -16.5(3)
Co2 O21 C21 N21 . -171.43(11)
Co2 O21 C21 C22 . 10.5(3)
N22 N21 C21 O21 . -177.42(15)
C211 N21 C21 O21 . -6.1(3)
N22 N21 C21 C22 . 1.09(18)
C211 N21 C21 C22 . 172.42(15)
O21 C21 C22 C25 . 4.3(3)
N21 C21 C22 C25 . -173.99(14)
O21 C21 C22 C23 . 177.64(17)
N21 C21 C22 C23 . -0.67(17)
N21 N22 C23 C22 . 0.61(19)
N21 N22 C23 C24 . -178.81(16)
C25 C22 C23 N22 . 172.28(17)
C21 C22 C23 N22 . 0.03(19)
C25 C22 C23 C24 . -8.4(3)
C21 C22 C23 C24 . 179.35(19)
Co2 O22 C25 C22 . -12.6(2)
Co2 O22 C25 C221 . 170.58(11)
C21 C22 C25 O22 . -3.2(2)
C23 C22 C25 O22 . -174.33(17)
C21 C22 C25 C221 . 173.43(15)
C23 C22 C25 C221 . 2.3(3)
Co2 O23 C26 C27 . 108.5(3)
C11 N11 C111 C116 . -160.85(16)
N12 N11 C111 C116 . 15.4(2)
C11 N11 C111 C112 . 17.8(2)
N12 N11 C111 C112 . -165.92(14)
C116 C111 C112 C113 . -0.1(3)
N11 C111 C112 C113 . -178.76(16)
C111 C112 C113 C114 . -1.2(3)
C112 C113 C114 C115 . 1.7(3)
C113 C114 C115 C116 . -0.9(4)
C114 C115 C116 C111 . -0.3(3)
C112 C111 C116 C115 . 0.8(3)
N11 C111 C116 C115 . 179.53(18)
O12 C15 C121 C122 . -49.2(2)
C12 C15 C121 C122 . 132.44(18)
O12 C15 C121 C126 . 125.62(16)
C12 C15 C121 C126 . -52.7(2)
C126 C121 C122 C123 . 1.9(3)
C15 C121 C122 C123 . 176.9(2)
C121 C122 C123 C124 . -1.6(4)
C122 C123 C124 C125 . -0.3(4)
C123 C124 C125 C126 . 1.9(3)
C122 C121 C126 C125 . -0.3(3)
C15 C121 C126 C125 . -175.20(16)
C124 C125 C126 C121 . -1.6(3)
C21 N21 C211 C216 . -150.36(17)
N22 N21 C211 C216 . 20.3(2)
C21 N21 C211 C212 . 29.1(2)
N22 N21 C211 C212 . -160.23(15)
C216 C211 C212 C213 . 0.9(2)
N21 C211 C212 C213 . -178.58(15)
C211 C212 C213 C214 . -1.5(3)
C212 C213 C214 C215 . 0.7(3)
C213 C214 C215 C216 . 0.7(3)
C214 C215 C216 C211 . -1.2(3)
C212 C211 C216 C215 . 0.4(3)
N21 C211 C216 C215 . 179.93(16)
O22 C25 C221 C222 . 54.7(2)
C22 C25 C221 C222 . -122.18(19)
O22 C25 C221 C226 . -122.06(17)
C22 C25 C221 C226 . 61.1(2)
C226 C221 C222 C223 . -2.6(3)
C25 C221 C222 C223 . -179.47(19)
C221 C222 C223 C224 . 2.2(4)
C222 C223 C224 C225 . -0.2(4)
C223 C224 C225 C226 . -1.3(4)
C224 C225 C226 C221 . 0.8(3)
C222 C221 C226 C225 . 1.2(3)
C25 C221 C226 C225 . 177.89(17)
C16B O13 C16A C17A . -27.7(10)
Co1 O13 C16A C17A . -160.64(19)
C16A O13 C16B C17B . -1.5(7)
Co1 O13 C16B C17B . 72.6(14)
